data_2207958
loop_
_publ_author_name
'Margraf, Dominik'
'Bats, Jan W.'

_publ_section_title
;
 1,3,5-Triiodobenzene
;
_journal_coeditor_code AT6069
_journal_issue 2
_journal_name_full 'Acta Crystallographica Section E'
_journal_page_first o502
_journal_page_last o504
_journal_paper_doi 10.1107/S1600536805042406
_journal_volume 62
_journal_year 2006
_chemical_formula_iupac 'C6 H3 I3'
_chemical_formula_moiety 'C6 H3 I3'
_chemical_formula_sum 'C6 H3 I3'
_chemical_formula_weight 455.78
_chemical_name_systematic
;
1,3,5-triiodobenzene
;
_space_group_IT_number 19
_symmetry_cell_setting orthorhombic
_symmetry_space_group_name_Hall 'P 2ac 2ab'
_symmetry_space_group_name_H-M 'P 21 21 21'
_atom_sites_solution_hydrogens geom
_atom_sites_solution_primary direct
_atom_sites_solution_secondary difmap
_audit_creation_method SHELXL97
_cell_angle_alpha 90.00
_cell_angle_beta 90.00
_cell_angle_gamma 90.00
_cell_formula_units_Z 4
_cell_length_a 4.3287(6)
_cell_length_b 14.224(2)
_cell_length_c 14.515(2)
_cell_measurement_reflns_used 249
_cell_measurement_temperature 161(2)
_cell_measurement_theta_max 23
_cell_measurement_theta_min 3
_cell_volume 893.7(2)
_computing_cell_refinement 'SAINT (Siemens, 1995)'
_computing_data_collection 'SMART (Siemens, 1995)'
_computing_data_reduction SAINT
_computing_molecular_graphics 'SHELXTL (Sheldrick, 1996)'
_computing_publication_material SHELXL97
_computing_structure_refinement 'SHELXL97 (Sheldrick, 1997)'
_computing_structure_solution 'SHELXS97 (Sheldrick, 1997)'
_diffrn_ambient_temperature 161(2)
_diffrn_measured_fraction_theta_full 0.992
_diffrn_measured_fraction_theta_max 0.971
_diffrn_measurement_device_type 'Siemens SMART 1K CCD area-detector'
_diffrn_measurement_method \w
_diffrn_radiation_monochromator graphite
_diffrn_radiation_source 'normal-focus sealed tube'
_diffrn_radiation_type MoK\a
_diffrn_radiation_wavelength 0.71073
_diffrn_reflns_av_R_equivalents 0.0512
_diffrn_reflns_av_sigmaI/netI 0.0350
_diffrn_reflns_limit_h_max 6
_diffrn_reflns_limit_h_min -6
_diffrn_reflns_limit_k_max 20
_diffrn_reflns_limit_k_min -20
_diffrn_reflns_limit_l_max 21
_diffrn_reflns_limit_l_min -21
_diffrn_reflns_number 15783
_diffrn_reflns_theta_full 32.0
_diffrn_reflns_theta_max 32.4
_diffrn_reflns_theta_min 2.00
_diffrn_standards_decay_% 0.0
_diffrn_standards_interval_time 1200
_diffrn_standards_number 363
_exptl_absorpt_coefficient_mu 10.411
_exptl_absorpt_correction_T_max 0.483
_exptl_absorpt_correction_T_min 0.176
_exptl_absorpt_correction_type multi-scan
_exptl_absorpt_process_details '(SADABS; Sheldrick, 2000)'
_exptl_crystal_colour colourless
_exptl_crystal_density_diffrn 3.387
_exptl_crystal_density_method 'not measured'
_exptl_crystal_description rod
_exptl_crystal_F_000 792
_exptl_crystal_size_max 0.46
_exptl_crystal_size_mid 0.08
_exptl_crystal_size_min 0.07
_refine_diff_density_max 1.071
_refine_diff_density_min -0.583
_refine_ls_abs_structure_details 'Flack (1983), with 1223 Freidel pairs'
_refine_ls_abs_structure_Flack 0.39(4)
_refine_ls_extinction_coef 0.00248(18)
_refine_ls_extinction_expression Fc^*^=kFc[1+0.001xFc^2^\l^3^/sin(2\q)]^-1/4^
_refine_ls_extinction_method 'SHELXL97 (Sheldrick, 1997)'
_refine_ls_goodness_of_fit_ref 1.069
_refine_ls_hydrogen_treatment constr
_refine_ls_matrix_type full
_refine_ls_number_parameters 83
_refine_ls_number_reflns 3064
_refine_ls_number_restraints 0
_refine_ls_restrained_S_all 1.069
_refine_ls_R_factor_all 0.0237
_refine_ls_R_factor_gt 0.0217
_refine_ls_shift/su_max 0.004
_refine_ls_shift/su_mean 0.000
_refine_ls_structure_factor_coef Fsqd
_refine_ls_weighting_details 'calc w = 1/[\s^2^(Fo^2^)+(0.02P)^2^] where P=(Fo^2^+2Fc^2^)/3'
_refine_ls_weighting_scheme calc
_refine_ls_wR_factor_gt 0.0483
_refine_ls_wR_factor_ref 0.0488
_reflns_number_gt 2925
_reflns_number_total 3064
_reflns_threshold_expression I>2\s(I)
_cod_data_source_file at6069.cif
_cod_data_source_block I
_cod_database_code 2207958
_cod_database_fobs_code 2207958

loop_
_symmetry_equiv_pos_as_xyz
'x, y, z'
'-x+1/2, -y, z+1/2'
'-x, y+1/2, -z+1/2'
'x+1/2, -y+1/2, -z'

loop_
_atom_site_label
_atom_site_fract_x
_atom_site_fract_y
_atom_site_fract_z
_atom_site_U_iso_or_equiv
_atom_site_adp_type
_atom_site_calc_flag
_atom_site_refinement_flags
_atom_site_occupancy
_atom_site_type_symbol
I1 0.24440(5) 0.313277(14) 0.404866(14) 0.01943(6) Uani d . 1 I
I2 0.86272(5) 0.530357(14) 0.100282(18) 0.02348(6) Uani d . 1 I
I3 0.93744(5) 0.109258(14) 0.107045(16) 0.02226(6) Uani d . 1 I
C1 0.4977(7) 0.3159(2) 0.2814(2) 0.0166(6) Uani d . 1 C
C2 0.5671(8) 0.4023(2) 0.2415(2) 0.0183(6) Uani d . 1 C
H2 0.4919 0.4593 0.2672 0.022 Uiso calc R 1 H
C3 0.7502(8) 0.4024(2) 0.1628(2) 0.0180(6) Uani d . 1 C
C4 0.8563(8) 0.3198(2) 0.1230(2) 0.0172(6) Uani d . 1 C
H4 0.9789 0.3211 0.0688 0.021 Uiso calc R 1 H
C5 0.7788(7) 0.2350(2) 0.1647(2) 0.0170(6) Uani d . 1 C
C6 0.5981(8) 0.2319(2) 0.2443(2) 0.0174(6) Uani d . 1 C
H6 0.5458 0.1736 0.2723 0.021 Uiso calc R 1 H

loop_
_atom_site_aniso_label
_atom_site_aniso_U_11
_atom_site_aniso_U_22
_atom_site_aniso_U_33
_atom_site_aniso_U_12
_atom_site_aniso_U_13
_atom_site_aniso_U_23
I1 0.02070(10) 0.02406(11) 0.01351(10) -0.00120(8) 0.00139(8) -0.00118(8)
I2 0.02692(12) 0.01679(10) 0.02673(12) -0.00289(8) 0.00367(9) 0.00462(9)
I3 0.02590(11) 0.01815(10) 0.02274(11) 0.00257(8) 0.00218(9) -0.00398(8)
C1 0.0145(14) 0.0244(16) 0.0109(12) -0.0016(12) -0.0006(11) 0.0014(12)
C2 0.0198(15) 0.0161(15) 0.0191(15) -0.0021(12) -0.0003(12) -0.0009(11)
C3 0.0198(14) 0.0155(14) 0.0186(15) 0.0007(13) -0.0005(13) 0.0017(11)
C4 0.0193(14) 0.0175(15) 0.0148(14) 0.0005(12) 0.0021(11) 0.0008(11)
C5 0.0163(14) 0.0171(14) 0.0175(14) 0.0008(12) -0.0010(11) -0.0016(11)
C6 0.0191(15) 0.0160(14) 0.0170(15) -0.0020(11) -0.0009(12) -0.0004(11)

loop_
_atom_type_symbol
_atom_type_description
_atom_type_scat_dispersion_real
_atom_type_scat_dispersion_imag
_atom_type_scat_source
C C 0.0033 0.0016 'International Tables Vol C Tables 4.2.6.8 and 6.1.1.4'
H H 0.0000 0.0000 'International Tables Vol C Tables 4.2.6.8 and 6.1.1.4'
I I -0.4742 1.8119 'International Tables Vol C Tables 4.2.6.8 and 6.1.1.4'

loop_
_geom_angle_atom_site_label_1
_geom_angle_atom_site_label_2
_geom_angle_atom_site_label_3
_geom_angle
C6 C1 C2 122.3(3)
C6 C1 I1 118.8(2)
C2 C1 I1 118.9(2)
C3 C2 C1 117.8(3)
C3 C2 H2 121.1
C1 C2 H2 121.1
C4 C3 C2 122.0(3)
C4 C3 I2 118.7(2)
C2 C3 I2 119.4(2)
C3 C4 C5 118.3(3)
C3 C4 H4 120.8
C5 C4 H4 120.8
C4 C5 C6 121.5(3)
C4 C5 I3 119.3(2)
C6 C5 I3 119.2(2)
C1 C6 C5 118.2(3)
C1 C6 H6 120.9
C5 C6 H6 120.9

loop_
_geom_bond_atom_site_label_1
_geom_bond_atom_site_label_2
_geom_bond_distance
I1 C1 2.101(3)
I2 C3 2.091(3)
I3 C5 2.090(3)
C1 C6 1.381(5)
C1 C2 1.391(4)
C2 C3 1.391(5)
C2 H2 0.9500
C3 C4 1.388(4)
C4 C5 1.390(4)
C4 H4 0.9500
C5 C6 1.397(5)
C6 H6 0.9500

loop_
_geom_torsion_atom_site_label_1
_geom_torsion_atom_site_label_2
_geom_torsion_atom_site_label_3
_geom_torsion_atom_site_label_4
_geom_torsion
C6 C1 C2 C3 -1.5(5)
I1 C1 C2 C3 176.3(2)
C1 C2 C3 C4 1.5(5)
C1 C2 C3 I2 -179.8(3)
C2 C3 C4 C5 -0.9(5)
I2 C3 C4 C5 -179.6(2)
C3 C4 C5 C6 0.2(5)
C3 C4 C5 I3 -179.6(3)
C2 C1 C6 C5 0.8(5)
I1 C1 C6 C5 -177.0(2)
C4 C5 C6 C1 -0.1(5)
I3 C5 C6 C1 179.6(2)

loop_
_cod_related_entry_id
_cod_related_entry_database
_cod_related_entry_code
1 ChemSpider 11779
